data_7034041
loop_
_publ_author_name
'Arikawa, Yasuhiro'
'Nakamura, Takuo'
'Ogushi, Shinji'
'Eguchi, Kazushige'
'Umakoshi, Keisuke'

_publ_section_title
;
 Fixation of atmospheric carbon dioxide by ruthenium complexes bearing an
 NHC-based pincer ligand: formation of a methylcarbonato complex and its
 methylation.
;
_journal_issue 12
_journal_name_full 'Dalton transactions (Cambridge, England : 2003)'
_journal_page_first 5303
_journal_page_last 5305
_journal_paper_doi 10.1039/c5dt00476d
_journal_volume 44
_journal_year 2015
_chemical_formula_moiety 'C31 H36 N7 O3 Ru, P F6, C4 O'
_chemical_formula_sum 'C35 H36 F6 N7 O4 P Ru'
_chemical_formula_weight 864.75
_space_group_IT_number 14
_symmetry_cell_setting monoclinic
_symmetry_Int_Tables_number 14
_symmetry_space_group_name_Hall '-P 2yn'
_symmetry_space_group_name_H-M 'P 1 21/n 1'
_atom_sites_solution_hydrogens geom
_atom_sites_solution_primary direct
_atom_sites_solution_secondary difmap
_audit_update_record
;
2014-12-16 deposited with the CCDC.
2015-02-12 downloaded from the CCDC.
;
_cell_angle_alpha 90.0000
_cell_angle_beta 97.887(3)
_cell_angle_gamma 90.0000
_cell_formula_units_Z 4
_cell_length_a 14.470(3)
_cell_length_b 16.057(3)
_cell_length_c 16.622(3)
_cell_measurement_reflns_used 9309
_cell_measurement_temperature 93
_cell_measurement_theta_max 27.48
_cell_measurement_theta_min 3.02
_cell_volume 3825.5(13)
_computing_cell_refinement CrystalClear
_computing_data_collection 'CrystalClear (Rigaku Inc., 2008)'
_computing_data_reduction CrystalClear
_computing_molecular_graphics 'CrystalStructure 4.0'
_computing_publication_material 'CrystalStructure 4.0 (Rigaku, 2010)'
_computing_structure_refinement 'SHELXL97 (Sheldrick, 2008)'
_computing_structure_solution 'Il Milione (Burla, et al., 2007)'
_diffrn_ambient_temperature 93
_diffrn_detector_area_resol_mean 7.111
_diffrn_measured_fraction_theta_full 0.995
_diffrn_measured_fraction_theta_max 0.995
_diffrn_measurement_device_type 'Rigaku Saturn724+'
_diffrn_measurement_method \w
_diffrn_radiation_type 'Mo K\a'
_diffrn_radiation_wavelength 0.71075
_diffrn_reflns_av_R_equivalents 0.0483
_diffrn_reflns_limit_h_max 18
_diffrn_reflns_limit_h_min -18
_diffrn_reflns_limit_k_max 20
_diffrn_reflns_limit_k_min -20
_diffrn_reflns_limit_l_max 21
_diffrn_reflns_limit_l_min -21
_diffrn_reflns_number 31195
_diffrn_reflns_theta_full 27.51
_diffrn_reflns_theta_max 27.51
_diffrn_standards_number 0
_exptl_absorpt_coefficient_mu 0.528
_exptl_absorpt_correction_T_max 0.964
_exptl_absorpt_correction_T_min 0.830
_exptl_absorpt_correction_type multi-scan
_exptl_absorpt_process_details 'REQAB (Rigaku, 1998)'
_exptl_crystal_colour red
_exptl_crystal_density_diffrn 1.501
_exptl_crystal_density_method 'not measured'
_exptl_crystal_description prism
_exptl_crystal_F_000 1760.00
_exptl_crystal_recrystallization_method 'Re-crystallisation from solvent: CH3CN/ether'
_exptl_crystal_size_max 0.150
_exptl_crystal_size_mid 0.130
_exptl_crystal_size_min 0.070
_refine_diff_density_max 1.480
_refine_diff_density_min -1.110
_refine_ls_extinction_method none
_refine_ls_goodness_of_fit_ref 1.087
_refine_ls_hydrogen_treatment constr
_refine_ls_number_parameters 469
_refine_ls_number_reflns 8737
_refine_ls_number_restraints 2
_refine_ls_R_factor_gt 0.0797
_refine_ls_shift/su_max 0.000
_refine_ls_structure_factor_coef Fsqd
_refine_ls_weighting_details 'w = 1/[\s^2^(Fo^2^)+(0.1103P)^2^+8.3990P] where P=(Fo^2^+2Fc^2^)/3'
_refine_ls_weighting_scheme calc
_refine_ls_wR_factor_ref 0.2162
_reflns_number_gt 7078
_reflns_number_total 8737
_reflns_threshold_expression F^2^>2.0\s(F^2^)
_cod_data_source_file c5dt00476d2.cif
_cod_data_source_block 1419a
_cod_depositor_comments 'Adding full bibliography for 7034038--7034042.cif.'
_cod_original_cell_volume 3825.5(12)
_cod_database_code 7034041

loop_
_symmetry_equiv_pos_site_id
_symmetry_equiv_pos_as_xyz
1 +X,+Y,+Z
2 1/2-X,1/2+Y,1/2-Z
3 -X,-Y,-Z
4 1/2+X,1/2-Y,1/2+Z

loop_
_atom_site_label
_atom_site_type_symbol
_atom_site_fract_x
_atom_site_fract_y
_atom_site_fract_z
_atom_site_U_iso_or_equiv
_atom_site_adp_type
_atom_site_occupancy
_atom_site_symmetry_multiplicity
_atom_site_calc_flag
_atom_site_refinement_flags
Ru1 Ru 0.87381(3) 0.19262(2) 0.34714(2) 0.03014(15) Uani 1.0 4 d .
P1 P 1.17409(12) 0.49189(13) 0.24975(11) 0.0609(5) Uani 1.0 4 d .
F1 F 1.2344(3) 0.4706(4) 0.3352(3) 0.0835(15) Uani 1.0 4 d .
F2 F 1.2662(3) 0.5149(3) 0.2140(3) 0.0790(14) Uani 1.0 4 d .
F3 F 1.1660(4) 0.5864(4) 0.2799(4) 0.0963(16) Uani 1.0 4 d .
F4 F 1.1797(4) 0.3997(3) 0.2185(4) 0.0920(15) Uani 1.0 4 d .
F5 F 1.0815(3) 0.4711(4) 0.2847(3) 0.0805(14) Uani 1.0 4 d .
F6 F 1.1128(4) 0.5166(4) 0.1653(3) 0.0904(15) Uani 1.0 4 d .
O1 O 1.0120(3) 0.2323(3) 0.3870(2) 0.0372(8) Uani 1.0 4 d .
O2 O 1.0196(3) 0.2089(3) 0.5214(2) 0.0451(10) Uani 1.0 4 d .
O3 O 1.1367(3) 0.2659(4) 0.4737(3) 0.0602(12) Uani 1.0 4 d .
O4 O 1.0091(12) -0.1951(8) 0.1017(9) 0.194(5) Uiso 1.0 4 d .
N1 N 0.8660(3) 0.1082(3) 0.4350(3) 0.0340(9) Uani 1.0 4 d .
N2 N 0.9252(3) 0.0177(3) 0.3518(3) 0.0345(9) Uani 1.0 4 d .
N3 N 0.9708(3) 0.0489(3) 0.2374(3) 0.0359(10) Uani 1.0 4 d .
N4 N 0.8072(4) 0.2134(3) 0.5028(3) 0.0412(11) Uani 1.0 4 d .
N5 N 0.8107(3) 0.3420(3) 0.4678(3) 0.0391(10) Uani 1.0 4 d .
N6 N 0.7414(3) 0.1681(3) 0.2916(3) 0.0324(9) Uani 1.0 4 d .
N7 N 0.8642(3) 0.2740(3) 0.2502(3) 0.0314(9) Uani 1.0 4 d .
C1 C 0.9295(4) 0.0839(4) 0.2986(3) 0.0329(10) Uani 1.0 4 d .
C2 C 0.8252(4) 0.2654(4) 0.4400(3) 0.0366(11) Uani 1.0 4 d .
C3 C 0.9619(4) -0.0548(4) 0.3244(4) 0.0404(12) Uani 1.0 4 d .
C4 C 0.9899(4) -0.0355(4) 0.2529(4) 0.0426(13) Uani 1.0 4 d .
C5 C 0.7818(5) 0.2594(5) 0.5670(4) 0.0544(16) Uani 1.0 4 d .
C6 C 0.7842(5) 0.3385(5) 0.5459(4) 0.0547(16) Uani 1.0 4 d .
C7 C 0.8913(4) 0.0296(3) 0.4259(3) 0.0330(10) Uani 1.0 4 d .
C8 C 0.8846(4) -0.0313(4) 0.4829(3) 0.0380(12) Uani 1.0 4 d .
C9 C 0.8454(4) -0.0081(4) 0.5513(4) 0.0438(13) Uani 1.0 4 d .
C10 C 0.8158(4) 0.0726(4) 0.5614(4) 0.0440(13) Uani 1.0 4 d .
C11 C 0.8291(4) 0.1288(4) 0.5023(3) 0.0372(11) Uani 1.0 4 d .
C12 C 0.9982(4) 0.0942(4) 0.1661(3) 0.0385(12) Uani 1.0 4 d .
C13 C 1.0681(4) 0.1613(4) 0.1970(4) 0.0419(12) Uani 1.0 4 d .
C14 C 1.0433(4) 0.0336(4) 0.1124(4) 0.0481(14) Uani 1.0 4 d .
C15 C 0.9100(4) 0.1285(4) 0.1155(3) 0.0416(12) Uani 1.0 4 d .
C16 C 0.8253(4) 0.4229(4) 0.4258(3) 0.0407(12) Uani 1.0 4 d .
C17 C 0.9264(4) 0.4256(4) 0.4093(4) 0.0455(13) Uani 1.0 4 d .
C18 C 0.8075(5) 0.4954(4) 0.4807(4) 0.0501(15) Uani 1.0 4 d .
C19 C 0.7559(5) 0.4273(4) 0.3472(4) 0.0442(13) Uani 1.0 4 d .
C20 C 0.7116(4) 0.2142(4) 0.2236(3) 0.0335(11) Uani 1.0 4 d .
C21 C 0.6235(4) 0.2027(4) 0.1799(4) 0.0374(12) Uani 1.0 4 d .
C22 C 0.5638(4) 0.1451(4) 0.2066(4) 0.0424(13) Uani 1.0 4 d .
C23 C 0.5936(4) 0.0987(4) 0.2757(4) 0.0441(13) Uani 1.0 4 d .
C24 C 0.6821(4) 0.1119(4) 0.3159(3) 0.0396(12) Uani 1.0 4 d .
C25 C 0.7807(4) 0.2725(3) 0.1998(3) 0.0317(10) Uani 1.0 4 d .
C26 C 0.7647(4) 0.3218(4) 0.1314(3) 0.0420(13) Uani 1.0 4 d .
C27 C 0.8350(5) 0.3742(4) 0.1114(4) 0.0488(15) Uani 1.0 4 d .
C28 C 0.9196(5) 0.3758(4) 0.1631(4) 0.0452(13) Uani 1.0 4 d .
C29 C 0.9319(4) 0.3259(4) 0.2310(3) 0.0357(11) Uani 1.0 4 d .
C30 C 1.0493(4) 0.2336(4) 0.4599(4) 0.0387(12) Uani 1.0 4 d .
C31 C 1.1763(6) 0.2955(7) 0.4055(6) 0.096(4) Uani 1.0 4 d .
C32 C 1.075(2) -0.250(3) 0.1352(18) 0.312(15) Uiso 1.0 4 d .
C33 C 1.1393(14) -0.2199(12) 0.2166(12) 0.178(7) Uiso 1.0 4 d .
C34 C 0.9308(15) -0.2325(15) 0.0658(14) 0.203(8) Uiso 1.0 4 d .
C35 C 0.9498(18) -0.3199(16) 0.0155(16) 0.243(11) Uiso 1.0 4 d .
H3 H 0.9664 -0.1074 0.3508 0.0485 Uiso 1.0 4 calc R
H4 H 1.0177 -0.0726 0.2188 0.0511 Uiso 1.0 4 calc R
H5 H 0.7658 0.2380 0.6166 0.0653 Uiso 1.0 4 calc R
H6 H 0.7704 0.3848 0.5778 0.0657 Uiso 1.0 4 calc R
H8 H 0.9057 -0.0865 0.4759 0.0456 Uiso 1.0 4 calc R
H9 H 0.8388 -0.0484 0.5920 0.0526 Uiso 1.0 4 calc R
H10 H 0.7874 0.0883 0.6074 0.0528 Uiso 1.0 4 calc R
H13A H 1.1244 0.1353 0.2258 0.0503 Uiso 1.0 4 calc R
H13B H 1.0406 0.1983 0.2341 0.0503 Uiso 1.0 4 calc R
H13C H 1.0845 0.1936 0.1510 0.0503 Uiso 1.0 4 calc R
H14A H 1.0983 0.0082 0.1440 0.0577 Uiso 1.0 4 calc R
H14B H 1.0621 0.0636 0.0660 0.0577 Uiso 1.0 4 calc R
H14C H 0.9984 -0.0101 0.0928 0.0577 Uiso 1.0 4 calc R
H15A H 0.8747 0.1616 0.1504 0.0499 Uiso 1.0 4 calc R
H15B H 0.8713 0.0821 0.0920 0.0499 Uiso 1.0 4 calc R
H15C H 0.9274 0.1637 0.0719 0.0499 Uiso 1.0 4 calc R
H17A H 0.9388 0.3775 0.3762 0.0546 Uiso 1.0 4 calc R
H17B H 0.9682 0.4241 0.4610 0.0546 Uiso 1.0 4 calc R
H17C H 0.9371 0.4770 0.3802 0.0546 Uiso 1.0 4 calc R
H18A H 0.8501 0.4916 0.5318 0.0601 Uiso 1.0 4 calc R
H18B H 0.7429 0.4934 0.4921 0.0601 Uiso 1.0 4 calc R
H18C H 0.8183 0.5481 0.4536 0.0601 Uiso 1.0 4 calc R
H19A H 0.7664 0.4786 0.3179 0.0531 Uiso 1.0 4 calc R
H19B H 0.6920 0.4269 0.3606 0.0531 Uiso 1.0 4 calc R
H19C H 0.7651 0.3791 0.3130 0.0531 Uiso 1.0 4 calc R
H21 H 0.6046 0.2342 0.1321 0.0448 Uiso 1.0 4 calc R
H22 H 0.5030 0.1373 0.1779 0.0508 Uiso 1.0 4 calc R
H23 H 0.5536 0.0586 0.2950 0.0529 Uiso 1.0 4 calc R
H24 H 0.7022 0.0798 0.3631 0.0475 Uiso 1.0 4 calc R
H26 H 0.7059 0.3200 0.0979 0.0504 Uiso 1.0 4 calc R
H27 H 0.8256 0.4078 0.0639 0.0586 Uiso 1.0 4 calc R
H28 H 0.9686 0.4113 0.1514 0.0542 Uiso 1.0 4 calc R
H29 H 0.9898 0.3278 0.2657 0.0428 Uiso 1.0 4 calc R
H31A H 1.1842 0.2490 0.3690 0.1153 Uiso 1.0 4 calc R
H31B H 1.2372 0.3207 0.4239 0.1153 Uiso 1.0 4 calc R
H31C H 1.1349 0.3373 0.3767 0.1153 Uiso 1.0 4 calc R

loop_
_atom_site_aniso_label
_atom_site_aniso_U_11
_atom_site_aniso_U_22
_atom_site_aniso_U_33
_atom_site_aniso_U_12
_atom_site_aniso_U_13
_atom_site_aniso_U_23
Ru1 0.0316(3) 0.0368(3) 0.0203(2) 0.00107(15) -0.00267(15) 0.00136(14)
P1 0.0483(9) 0.0862(14) 0.0499(10) -0.0179(9) 0.0129(8) -0.0243(9)
F1 0.052(3) 0.138(5) 0.060(3) -0.022(3) 0.005(2) -0.017(3)
F2 0.071(3) 0.100(4) 0.072(3) -0.028(3) 0.033(3) -0.044(3)
F3 0.111(4) 0.093(4) 0.091(4) -0.011(3) 0.036(3) -0.043(3)
F4 0.095(4) 0.071(3) 0.112(4) -0.016(3) 0.023(3) -0.017(3)
F5 0.048(3) 0.124(4) 0.071(3) -0.016(3) 0.010(2) -0.003(3)
F6 0.092(4) 0.112(4) 0.065(3) -0.019(3) -0.000(3) -0.002(3)
O1 0.0348(18) 0.045(2) 0.0284(17) -0.0025(16) -0.0068(14) 0.0020(15)
O2 0.056(3) 0.051(3) 0.0255(18) -0.0047(19) -0.0071(17) -0.0004(16)
O3 0.050(3) 0.086(4) 0.040(3) -0.013(3) -0.0100(19) 0.001(3)
N1 0.034(2) 0.042(3) 0.0233(18) 0.0018(18) -0.0040(16) 0.0005(17)
N2 0.037(3) 0.037(3) 0.0261(19) 0.0015(18) -0.0070(17) 0.0011(17)
N3 0.034(3) 0.043(3) 0.029(2) 0.0072(19) -0.0034(17) -0.0019(17)
N4 0.049(3) 0.051(3) 0.025(2) 0.010(3) 0.0083(19) 0.0052(19)
N5 0.041(3) 0.047(3) 0.028(2) 0.006(2) 0.0002(18) -0.0053(19)
N6 0.036(3) 0.035(2) 0.0253(19) -0.0006(18) -0.0011(17) 0.0004(16)
N7 0.032(2) 0.039(3) 0.0214(18) -0.0006(18) -0.0031(16) -0.0001(16)
C1 0.029(3) 0.042(3) 0.026(3) 0.000(2) -0.0044(19) -0.002(2)
C2 0.039(3) 0.043(3) 0.027(3) 0.002(3) -0.001(2) 0.000(2)
C3 0.040(3) 0.040(3) 0.038(3) 0.004(3) -0.006(3) -0.001(3)
C4 0.042(3) 0.044(3) 0.039(3) 0.006(3) -0.002(3) -0.005(3)
C5 0.076(5) 0.062(4) 0.029(3) 0.012(4) 0.018(3) -0.001(3)
C6 0.069(5) 0.062(4) 0.035(3) 0.014(4) 0.014(3) -0.005(3)
C7 0.033(3) 0.038(3) 0.025(2) 0.001(2) -0.0057(19) -0.0045(19)
C8 0.036(3) 0.045(3) 0.030(3) -0.003(3) -0.006(2) 0.005(2)
C9 0.046(3) 0.050(4) 0.034(3) -0.005(3) -0.000(3) 0.009(3)
C10 0.046(3) 0.056(4) 0.030(3) 0.003(3) 0.006(3) 0.007(3)
C11 0.039(3) 0.050(3) 0.022(3) -0.001(3) -0.000(2) 0.005(2)
C12 0.037(3) 0.052(3) 0.026(3) 0.004(3) 0.000(2) -0.003(2)
C13 0.032(3) 0.055(4) 0.039(3) 0.001(3) 0.004(3) 0.001(3)
C14 0.043(3) 0.067(4) 0.036(3) 0.009(3) 0.010(3) -0.006(3)
C15 0.041(3) 0.052(4) 0.030(3) 0.004(3) -0.003(3) -0.001(3)
C16 0.046(3) 0.040(3) 0.034(3) 0.007(3) -0.004(3) -0.004(3)
C17 0.048(4) 0.045(3) 0.041(3) -0.005(3) -0.003(3) -0.006(3)
C18 0.057(4) 0.049(4) 0.042(3) 0.008(3) -0.006(3) -0.009(3)
C19 0.055(4) 0.041(3) 0.034(3) 0.006(3) -0.001(3) 0.000(3)
C20 0.033(3) 0.040(3) 0.025(3) 0.003(2) -0.0032(19) -0.002(2)
C21 0.035(3) 0.044(3) 0.030(3) 0.005(3) -0.006(2) -0.001(2)
C22 0.032(3) 0.055(4) 0.037(3) 0.000(3) -0.003(3) -0.003(3)
C23 0.036(3) 0.050(4) 0.045(3) -0.010(3) 0.002(3) 0.000(3)
C24 0.040(3) 0.046(3) 0.032(3) -0.002(3) -0.002(2) 0.005(3)
C25 0.035(3) 0.035(3) 0.022(2) 0.002(2) -0.0053(19) -0.0018(19)
C26 0.044(3) 0.050(3) 0.027(3) -0.001(3) -0.011(3) 0.006(3)
C27 0.060(4) 0.051(4) 0.031(3) -0.007(3) -0.011(3) 0.011(3)
C28 0.054(4) 0.044(3) 0.036(3) -0.008(3) -0.004(3) 0.010(3)
C29 0.035(3) 0.039(3) 0.032(3) -0.004(2) -0.002(2) 0.003(2)
C30 0.034(3) 0.037(3) 0.042(3) -0.001(3) -0.007(3) -0.003(3)
C31 0.063(5) 0.138(9) 0.083(7) -0.041(6) -0.007(5) 0.004(6)

loop_
_atom_type_symbol
_atom_type_description
_atom_type_scat_dispersion_real
_atom_type_scat_dispersion_imag
_atom_type_scat_source
C C 0.0033 0.0016
;
International Tables for Crystallography
(1992, Vol. C, Tables 4.2.6.8 and 6.1.1.4)
;
H H 0.0000 0.0000
;
International Tables for Crystallography
(1992, Vol. C, Table 6.1.1.4)
;
F F 0.0171 0.0103
;
International Tables for Crystallography
(1992, Vol. C, Tables 4.2.6.8 and 6.1.1.4)
;
N N 0.0061 0.0033
;
International Tables for Crystallography
(1992, Vol. C, Tables 4.2.6.8 and 6.1.1.4)
;
O O 0.0106 0.0060
;
International Tables for Crystallography
(1992, Vol. C, Tables 4.2.6.8 and 6.1.1.4)
;
P P 0.1023 0.0942
;
International Tables for Crystallography
(1992, Vol. C, Tables 4.2.6.8 and 6.1.1.4)
;
Ru Ru -1.2594 0.8363
;
International Tables for Crystallography
(1992, Vol. C, Tables 4.2.6.8 and 6.1.1.4)
;

loop_
_geom_angle_atom_site_label_1
_geom_angle_atom_site_label_2
_geom_angle_atom_site_label_3
_geom_angle
_geom_angle_publ_flag
O1 Ru1 N1 96.92(15) yes
O1 Ru1 N6 169.86(15) yes
O1 Ru1 N7 90.79(15) yes
O1 Ru1 C1 88.54(16) yes
O1 Ru1 C2 89.99(17) yes
N1 Ru1 N6 93.20(17) yes
N1 Ru1 N7 172.28(16) yes
N1 Ru1 C1 77.53(18) yes
N1 Ru1 C2 77.68(19) yes
N6 Ru1 N7 79.09(16) yes
N6 Ru1 C1 92.90(17) yes
N6 Ru1 C2 92.93(18) yes
N7 Ru1 C1 102.21(18) yes
N7 Ru1 C2 102.97(18) yes
C1 Ru1 C2 154.79(19) yes
F1 P1 F2 89.9(3) yes
F1 P1 F3 88.8(3) yes
F1 P1 F4 92.6(3) yes
F1 P1 F5 90.8(3) yes
F1 P1 F6 177.8(4) yes
F2 P1 F3 89.8(3) yes
F2 P1 F4 90.7(3) yes
F2 P1 F5 178.6(3) yes
F2 P1 F6 90.4(3) yes
F3 P1 F4 178.5(3) yes
F3 P1 F5 89.0(3) yes
F3 P1 F6 89.1(3) yes
F4 P1 F5 90.4(3) yes
F4 P1 F6 89.5(3) yes
F5 P1 F6 88.8(3) yes
Ru1 O1 C30 124.7(4) yes
C30 O3 C31 117.5(5) yes
C32 O4 C34 113.4(19) yes
Ru1 N1 C7 121.0(4) yes
Ru1 N1 C11 120.5(4) yes
C7 N1 C11 118.4(5) yes
C1 N2 C3 112.4(5) yes
C1 N2 C7 120.5(5) yes
C3 N2 C7 127.0(5) yes
C1 N3 C4 110.8(5) yes
C1 N3 C12 125.6(5) yes
C4 N3 C12 123.5(5) yes
C2 N4 C5 110.8(5) yes
C2 N4 C11 121.0(5) yes
C5 N4 C11 127.3(5) yes
C2 N5 C6 111.0(5) yes
C2 N5 C16 126.4(5) yes
C6 N5 C16 122.5(5) yes
Ru1 N6 C20 115.9(4) yes
Ru1 N6 C24 126.1(4) yes
C20 N6 C24 117.9(4) yes
Ru1 N7 C25 115.2(4) yes
Ru1 N7 C29 126.7(3) yes
C25 N7 C29 118.1(4) yes
Ru1 C1 N2 109.5(4) yes
Ru1 C1 N3 147.7(4) yes
N2 C1 N3 102.8(5) yes
Ru1 C2 N4 109.2(4) yes
Ru1 C2 N5 146.8(4) yes
N4 C2 N5 103.7(5) yes
N2 C3 C4 105.8(5) yes
N3 C4 C3 108.1(5) yes
N4 C5 C6 106.7(6) yes
N5 C6 C5 107.7(6) yes
N1 C7 N2 111.5(5) yes
N1 C7 C8 123.4(5) yes
N2 C7 C8 125.1(5) yes
C7 C8 C9 116.7(5) yes
C8 C9 C10 121.2(6) yes
C9 C10 C11 117.1(6) yes
N1 C11 N4 111.1(5) yes
N1 C11 C10 123.1(6) yes
N4 C11 C10 125.8(5) yes
N3 C12 C13 108.3(4) yes
N3 C12 C14 109.6(5) yes
N3 C12 C15 108.7(5) yes
C13 C12 C14 109.3(5) yes
C13 C12 C15 113.4(5) yes
C14 C12 C15 107.5(4) yes
N5 C16 C17 107.9(5) yes
N5 C16 C18 109.7(5) yes
N5 C16 C19 108.5(5) yes
C17 C16 C18 109.3(5) yes
C17 C16 C19 112.1(5) yes
C18 C16 C19 109.3(5) yes
N6 C20 C21 121.5(5) yes
N6 C20 C25 114.8(4) yes
C21 C20 C25 123.7(5) yes
C20 C21 C22 119.4(5) yes
C21 C22 C23 119.3(5) yes
C22 C23 C24 118.7(6) yes
N6 C24 C23 123.1(5) yes
N7 C25 C20 115.0(4) yes
N7 C25 C26 121.9(5) yes
C20 C25 C26 123.1(5) yes
C25 C26 C27 119.8(5) yes
C26 C27 C28 118.1(5) yes
C27 C28 C29 119.8(6) yes
N7 C29 C28 122.3(5) yes
O1 C30 O2 130.1(5) yes
O1 C30 O3 115.9(5) yes
O2 C30 O3 114.1(5) yes
O4 C32 C33 117(3) yes
O4 C34 C35 114.2(18) yes
N2 C3 H3 127.072 no
C4 C3 H3 127.088 no
N3 C4 H4 125.942 no
C3 C4 H4 125.943 no
N4 C5 H5 126.632 no
C6 C5 H5 126.629 no
N5 C6 H6 126.154 no
C5 C6 H6 126.141 no
C7 C8 H8 121.662 no
C9 C8 H8 121.673 no
C8 C9 H9 119.386 no
C10 C9 H9 119.387 no
C9 C10 H10 121.449 no
C11 C10 H10 121.440 no
C12 C13 H13A 109.468 no
C12 C13 H13B 109.474 no
C12 C13 H13C 109.470 no
H13A C13 H13B 109.469 no
H13A C13 H13C 109.469 no
H13B C13 H13C 109.477 no
C12 C14 H14A 109.465 no
C12 C14 H14B 109.476 no
C12 C14 H14C 109.466 no
H14A C14 H14B 109.475 no
H14A C14 H14C 109.474 no
H14B C14 H14C 109.470 no
C12 C15 H15A 109.469 no
C12 C15 H15B 109.470 no
C12 C15 H15C 109.476 no
H15A C15 H15B 109.469 no
H15A C15 H15C 109.468 no
H15B C15 H15C 109.476 no
C16 C17 H17A 109.477 no
C16 C17 H17B 109.474 no
C16 C17 H17C 109.474 no
H17A C17 H17B 109.469 no
H17A C17 H17C 109.469 no
H17B C17 H17C 109.465 no
C16 C18 H18A 109.473 no
C16 C18 H18B 109.481 no
C16 C18 H18C 109.475 no
H18A C18 H18B 109.474 no
H18A C18 H18C 109.456 no
H18B C18 H18C 109.468 no
C16 C19 H19A 109.470 no
C16 C19 H19B 109.470 no
C16 C19 H19C 109.473 no
H19A C19 H19B 109.468 no
H19A C19 H19C 109.479 no
H19B C19 H19C 109.467 no
C20 C21 H21 120.326 no
C22 C21 H21 120.316 no
C21 C22 H22 120.329 no
C23 C22 H22 120.335 no
C22 C23 H23 120.631 no
C24 C23 H23 120.634 no
N6 C24 H24 118.420 no
C23 C24 H24 118.435 no
C25 C26 H26 120.103 no
C27 C26 H26 120.113 no
C26 C27 H27 120.946 no
C28 C27 H27 120.949 no
C27 C28 H28 120.078 no
C29 C28 H28 120.093 no
N7 C29 H29 118.839 no
C28 C29 H29 118.846 no
O3 C31 H31A 109.460 no
O3 C31 H31B 109.475 no
O3 C31 H31C 109.467 no
H31A C31 H31B 109.470 no
H31A C31 H31C 109.475 no
H31B C31 H31C 109.480 no

loop_
_geom_bond_atom_site_label_1
_geom_bond_atom_site_label_2
_geom_bond_distance
_geom_bond_publ_flag
Ru1 O1 2.116(4) yes
Ru1 N1 2.007(5) yes
Ru1 N6 2.048(4) yes
Ru1 N7 2.064(4) yes
Ru1 C1 2.128(5) yes
Ru1 C2 2.131(6) yes
P1 F1 1.599(5) yes
P1 F2 1.576(5) yes
P1 F3 1.608(6) yes
P1 F4 1.575(6) yes
P1 F5 1.568(5) yes
P1 F6 1.604(5) yes
O1 C30 1.258(6) yes
O2 C30 1.227(7) yes
O3 C30 1.358(7) yes
O3 C31 1.420(11) yes
O4 C32 1.36(4) yes
O4 C34 1.35(3) yes
N1 C7 1.328(7) yes
N1 C11 1.346(7) yes
N2 C1 1.390(7) yes
N2 C3 1.382(7) yes
N2 C7 1.399(7) yes
N3 C1 1.369(7) yes
N3 C4 1.400(8) yes
N3 C12 1.490(7) yes
N4 C2 1.390(7) yes
N4 C5 1.388(8) yes
N4 C11 1.396(8) yes
N5 C2 1.340(8) yes
N5 C6 1.404(8) yes
N5 C16 1.504(8) yes
N6 C20 1.369(7) yes
N6 C24 1.345(7) yes
N7 C25 1.372(6) yes
N7 C29 1.357(7) yes
C3 C4 1.344(8) yes
C5 C6 1.320(10) yes
C7 C8 1.376(8) yes
C8 C9 1.390(8) yes
C9 C10 1.382(9) yes
C10 C11 1.366(8) yes
C12 C13 1.518(8) yes
C12 C14 1.527(9) yes
C12 C15 1.530(8) yes
C16 C17 1.526(9) yes
C16 C18 1.522(9) yes
C16 C19 1.536(8) yes
C20 C21 1.390(7) yes
C20 C25 1.464(8) yes
C21 C22 1.379(8) yes
C22 C23 1.388(8) yes
C23 C24 1.377(8) yes
C25 C26 1.379(7) yes
C26 C27 1.396(9) yes
C27 C28 1.396(8) yes
C28 C29 1.377(8) yes
C32 C33 1.61(4) yes
C34 C35 1.68(4) yes
C3 H3 0.950 no
C4 H4 0.950 no
C5 H5 0.950 no
C6 H6 0.950 no
C8 H8 0.950 no
C9 H9 0.950 no
C10 H10 0.950 no
C13 H13A 0.980 no
C13 H13B 0.980 no
C13 H13C 0.980 no
C14 H14A 0.980 no
C14 H14B 0.980 no
C14 H14C 0.980 no
C15 H15A 0.980 no
C15 H15B 0.980 no
C15 H15C 0.980 no
C17 H17A 0.980 no
C17 H17B 0.980 no
C17 H17C 0.980 no
C18 H18A 0.980 no
C18 H18B 0.980 no
C18 H18C 0.980 no
C19 H19A 0.980 no
C19 H19B 0.980 no
C19 H19C 0.980 no
C21 H21 0.950 no
C22 H22 0.950 no
C23 H23 0.950 no
C24 H24 0.950 no
C26 H26 0.950 no
C27 H27 0.950 no
C28 H28 0.950 no
C29 H29 0.950 no
C31 H31A 0.980 no
C31 H31B 0.980 no
C31 H31C 0.980 no

loop_
_geom_contact_atom_site_label_1
_geom_contact_atom_site_label_2
_geom_contact_distance
_geom_contact_publ_flag
_geom_contact_site_symmetry_2
Ru1 O2 3.351(4) no .
O1 C13 3.555(7) no .
O1 C17 3.382(7) no .
O1 C29 3.082(6) no .
O1 C31 2.565(10) no .
O2 N1 2.956(6) no .
O2 N4 3.047(7) no .
O2 C2 3.085(7) no .
O2 C11 3.019(7) no .
O2 C31 3.462(11) no .
N1 C3 3.585(7) no .
N1 C5 3.596(8) no .
N1 C9 2.734(7) no .
N1 C24 3.092(7) no .
N1 C30 3.310(7) no .
N2 C11 3.511(7) no .
N3 C7 3.496(7) no .
N4 N6 3.584(6) no .
N4 C7 3.500(7) no .
N5 C11 3.475(8) no .
N6 C22 2.781(7) no .
N7 C15 3.364(7) no .
N7 C19 3.436(8) no .
N7 C27 2.798(7) no .
C1 C13 3.057(8) no .
C1 C15 3.101(7) no .
C2 C17 3.037(8) no .
C2 C19 3.116(8) no .
C2 C30 3.254(8) no .
C3 C8 3.023(8) no .
C4 C7 3.538(8) no .
C4 C13 3.523(9) no .
C4 C14 2.788(9) no .
C4 C15 3.571(8) no .
C5 C10 3.042(10) no .
C6 C11 3.524(9) no .
C6 C17 3.554(9) no .
C6 C18 2.781(10) no .
C6 C19 3.568(8) no .
C7 C10 2.724(8) no .
C7 C24 3.568(7) no .
C8 C11 2.725(8) no .
C11 C24 3.520(7) no .
C13 C29 3.390(8) no .
C15 C25 3.396(8) no .
C17 C29 3.380(8) no .
C19 C25 3.542(8) no .
C20 C23 2.740(8) no .
C21 C24 2.725(8) no .
C21 C26 2.989(8) no .
C25 C28 2.739(8) no .
C26 C29 2.739(8) no .
C32 C35 2.74(4) no .
F1 C14 3.371(8) no 2_755
F1 C18 3.245(8) no 3_766
F1 C31 3.201(12) no .
F2 C4 3.589(7) no 2_755
F2 C9 3.080(8) no 4_554
F2 C10 3.070(8) no 4_554
F2 C13 3.534(7) no 2_755
F3 C5 3.556(8) no 3_766
F3 C6 3.128(8) no 3_766
F3 C22 3.494(8) no 2_655
F3 C33 3.29(2) no 1_565
F4 C10 3.509(9) no 4_554
F4 C31 3.536(12) no .
F4 C33 3.31(2) no 2_755
F5 C17 3.337(8) no .
F5 C22 3.512(8) no 2_655
F5 C23 3.305(8) no 2_655
F5 C28 3.258(7) no .
F5 C29 3.224(7) no .
F6 C23 3.524(8) no 2_655
F6 C28 3.592(9) no .
O2 C3 3.547(7) no 3_756
O2 C8 3.177(7) no 3_756
O2 C21 3.184(7) no 4_555
O3 C21 3.495(7) no 4_555
O3 C26 3.308(7) no 4_555
N2 C9 3.489(7) no 3_756
N4 C34 3.58(3) no 2_655
C3 O2 3.547(7) no 3_756
C3 C9 3.388(8) no 3_756
C3 C10 3.515(8) no 3_756
C4 F2 3.589(7) no 2_745
C5 F3 3.556(8) no 3_766
C5 C34 3.53(2) no 2_655
C6 F3 3.128(8) no 3_766
C6 C34 3.58(3) no 2_655
C7 C8 3.386(7) no 3_756
C8 O2 3.177(7) no 3_756
C8 C7 3.386(7) no 3_756
C8 C8 3.460(8) no 3_756
C8 C26 3.565(8) no 2_645
C8 C30 3.481(8) no 3_756
C9 F2 3.080(8) no 4_455
C9 N2 3.489(7) no 3_756
C9 C3 3.388(8) no 3_756
C10 F2 3.070(8) no 4_455
C10 F4 3.509(9) no 4_455
C10 C3 3.515(8) no 3_756
C13 F2 3.534(7) no 2_745
C14 F1 3.371(8) no 2_745
C17 F5 3.337(8) no .
C18 F1 3.245(8) no 3_766
C21 O2 3.184(7) no 4_454
C21 O3 3.495(7) no 4_454
C22 F3 3.494(8) no 2_645
C22 F5 3.512(8) no 2_645
C23 F5 3.305(8) no 2_645
C23 F6 3.524(8) no 2_645
C26 O3 3.308(7) no 4_454
C26 C8 3.565(8) no 2_655
C28 F5 3.258(7) no .
C28 F6 3.592(9) no .
C29 F5 3.224(7) no .
C30 C8 3.481(8) no 3_756
C31 F1 3.201(12) no .
C31 F4 3.536(12) no .
C31 C33 3.58(3) no 2_755
C33 F3 3.29(2) no 1_545
C33 F4 3.31(2) no 2_745
C33 C31 3.58(3) no 2_745
C34 N4 3.58(3) no 2_645
C34 C5 3.53(2) no 2_645
C34 C6 3.58(3) no 2_645
Ru1 H13B 3.2566 no .
Ru1 H15A 3.3098 no .
Ru1 H17A 3.1312 no .
Ru1 H19C 3.3932 no .
Ru1 H24 3.1142 no .
Ru1 H29 3.1595 no .
O1 H13B 2.6857 no .
O1 H17A 2.5569 no .
O1 H17B 3.4085 no .
O1 H29 2.5181 no .
O1 H31A 2.5639 no .
O1 H31B 3.5312 no .
O1 H31C 2.4737 no .
O3 H17A 3.5728 no .
O3 H17B 3.5080 no .
N1 H8 3.2340 no .
N1 H10 3.2400 no .
N1 H24 2.5454 no .
N2 H4 3.0984 no .
N2 H8 2.7005 no .
N2 H24 3.4069 no .
N3 H3 3.1452 no .
N3 H13A 2.6480 no .
N3 H13B 2.6053 no .
N3 H13C 3.2887 no .
N3 H14A 2.6507 no .
N3 H14B 3.3093 no .
N3 H14C 2.6636 no .
N3 H15A 2.5975 no .
N3 H15B 2.6913 no .
N3 H15C 3.2991 no .
N4 H6 3.0979 no .
N4 H10 2.6966 no .
N4 H24 3.3666 no .
N5 H5 3.1251 no .
N5 H17A 2.6188 no .
N5 H17B 2.6490 no .
N5 H17C 3.3017 no .
N5 H18A 2.6567 no .
N5 H18B 2.6724 no .
N5 H18C 3.3203 no .
N5 H19A 3.3152 no .
N5 H19B 2.6720 no .
N5 H19C 2.6347 no .
N6 H15A 3.2373 no .
N6 H19C 3.4186 no .
N6 H21 3.2605 no .
N6 H23 3.2437 no .
N7 H13B 2.8724 no .
N7 H15A 2.4697 no .
N7 H17A 2.7742 no .
N7 H19C 2.5310 no .
N7 H26 3.2563 no .
N7 H28 3.2444 no .
C1 H3 3.2167 no .
C1 H4 3.1886 no .
C1 H13A 3.3213 no .
C1 H13B 2.7528 no .
C1 H15A 2.7779 no .
C1 H15B 3.4216 no .
C1 H24 3.5977 no .
C2 H5 3.2010 no .
C2 H6 3.1709 no .
C2 H17A 2.7458 no .
C2 H17B 3.2697 no .
C2 H19B 3.3878 no .
C2 H19C 2.8343 no .
C3 H8 2.7965 no .
C4 H13A 3.4271 no .
C4 H14A 2.6477 no .
C4 H14C 2.7112 no .
C4 H15B 3.5212 no .
C5 H10 2.8253 no .
C6 H17B 3.4645 no .
C6 H18A 2.6575 no .
C6 H18B 2.6819 no .
C6 H19B 3.4856 no .
C7 H3 2.8206 no .
C7 H9 3.2168 no .
C7 H24 2.9057 no .
C8 H3 2.9041 no .
C8 H10 3.2780 no .
C8 H24 3.5600 no .
C10 H5 2.9327 no .
C10 H8 3.2783 no .
C10 H24 3.4772 no .
C11 H5 2.8284 no .
C11 H9 3.2062 no .
C11 H24 2.8597 no .
C12 H4 2.8208 no .
C13 H14A 2.6670 no .
C13 H14B 2.6752 no .
C13 H14C 3.3325 no .
C13 H15A 2.7995 no .
C13 H15B 3.3772 no .
C13 H15C 2.7031 no .
C13 H29 3.1763 no .
C13 H31A 3.4142 no .
C14 H4 2.5198 no .
C14 H13A 2.6430 no .
C14 H13B 3.3333 no .
C14 H13C 2.6956 no .
C14 H15A 3.3167 no .
C14 H15B 2.5853 no .
C14 H15C 2.7054 no .
C15 H13A 3.3815 no .
C15 H13B 2.7731 no .
C15 H13C 2.7223 no .
C15 H14A 3.3206 no .
C15 H14B 2.6660 no .
C15 H14C 2.6198 no .
C16 H6 2.8175 no .
C17 H18A 2.6652 no .
C17 H18B 3.3357 no .
C17 H18C 2.6777 no .
C17 H19A 2.7247 no .
C17 H19B 3.3765 no .
C17 H19C 2.7467 no .
C17 H29 3.1003 no .
C17 H31C 3.4437 no .
C18 H6 2.5072 no .
C18 H17A 3.3348 no .
C18 H17B 2.6518 no .
C18 H17C 2.6932 no .
C18 H19A 2.7034 no .
C18 H19B 2.6598 no .
C18 H19C 3.3419 no .
C19 H17A 2.7432 no .
C19 H17B 3.3785 no .
C19 H17C 2.7235 no .
C19 H18A 3.3448 no .
C19 H18B 2.6614 no .
C19 H18C 2.6954 no .
C20 H15A 2.9247 no .
C20 H19C 3.0824 no .
C20 H22 3.2525 no .
C20 H24 3.1829 no .
C20 H26 2.6861 no .
C21 H23 3.2506 no .
C21 H26 2.6974 no .
C22 H24 3.2319 no .
C23 H21 3.2499 no .
C24 H22 3.2419 no .
C25 H15A 2.4502 no .
C25 H19C 2.5757 no .
C25 H21 2.7119 no .
C25 H27 3.2630 no .
C25 H29 3.1980 no .
C26 H15A 3.0182 no .
C26 H19C 3.1561 no .
C26 H21 2.7114 no .
C26 H28 3.2583 no .
C27 H15A 3.5070 no .
C27 H29 3.2519 no .
C28 H13B 3.4660 no .
C28 H15A 3.5016 no .
C28 H17A 3.5153 no .
C28 H19C 3.5706 no .
C28 H26 3.2585 no .
C29 H13B 2.5785 no .
C29 H13C 3.4587 no .
C29 H15A 3.0220 no .
C29 H17A 2.5406 no .
C29 H17C 3.4636 no .
C29 H19C 3.0528 no .
C29 H27 3.2618 no .
C29 H31C 3.5457 no .
C30 H17A 3.0367 no .
C30 H17B 3.2779 no .
C30 H29 3.5622 no .
C30 H31A 2.6390 no .
C30 H31B 3.1871 no .
C30 H31C 2.5868 no .
C31 H13B 3.5887 no .
C31 H29 3.3518 no .
H3 H4 2.4747 no .
H3 H8 2.3899 no .
H4 H14A 2.2334 no .
H4 H14B 3.4779 no .
H4 H14C 2.3039 no .
H5 H6 2.4475 no .
H5 H10 2.4310 no .
H6 H18A 2.2563 no .
H6 H18B 2.2523 no .
H6 H18C 3.4648 no .
H8 H9 2.3548 no .
H9 H10 2.3441 no .
H13A H14A 2.4512 no .
H13A H14B 2.9212 no .
H13A H14C 3.5417 no .
H13A H15C 3.5880 no .
H13A H31A 3.0300 no .
H13B H14A 3.5495 no .
H13B H14B 3.5810 no .
H13B H15A 2.6699 no .
H13B H15C 3.0083 no .
H13B H29 2.2898 no .
H13B H31A 2.9538 no .
H13B H31C 3.4016 no .
H13C H14A 2.9869 no .
H13C H14B 2.5166 no .
H13C H14C 3.5851 no .
H13C H15A 3.0781 no .
H13C H15B 3.5852 no .
H13C H15C 2.5111 no .
H13C H29 3.2973 no .
H14A H15B 3.4877 no .
H14B H15A 3.5839 no .
H14B H15B 2.8679 no .
H14B H15C 2.5379 no .
H14C H15A 3.4916 no .
H14C H15B 2.3595 no .
H14C H15C 2.9770 no .
H15A H26 3.5508 no .
H15A H29 3.5623 no .
H17A H18A 3.5508 no .
H17A H18C 3.5802 no .
H17A H19A 3.0224 no .
H17A H19C 2.5886 no .
H17A H29 2.2196 no .
H17A H31C 2.9083 no .
H17B H18A 2.4564 no .
H17B H18B 3.5488 no .
H17B H18C 2.9342 no .
H17B H31C 3.2639 no .
H17C H18A 2.9771 no .
H17C H18B 3.5858 no .
H17C H18C 2.5144 no .
H17C H19A 2.5437 no .
H17C H19C 3.0260 no .
H17C H29 3.2167 no .
H18A H19B 3.5523 no .
H18B H19A 2.9702 no .
H18B H19B 2.4524 no .
H18B H19C 3.5483 no .
H18C H19A 2.5358 no .
H18C H19B 2.9558 no .
H18C H19C 3.5950 no .
H19C H29 3.5460 no .
H21 H22 2.3383 no .
H21 H26 2.1451 no .
H22 H23 2.3513 no .
H23 H24 2.3139 no .
H26 H27 2.3608 no .
H27 H28 2.3612 no .
H28 H29 2.3113 no .
H29 H31A 3.3366 no .
H29 H31C 2.6022 no .
P1 H6 3.4847 no 3_766
P1 H10 3.3189 no 4_554
P1 H14A 3.5265 no 2_755
P1 H23 3.4469 no 2_655
P1 H28 3.4426 no .
P1 H31C 3.3564 no .
F1 H6 2.7397 no 3_766
F1 H13A 3.5725 no 2_755
F1 H14A 2.4730 no 2_755
F1 H14B 3.5031 no 2_755
F1 H18A 2.7358 no 3_766
F1 H18B 2.9022 no 3_766
F1 H31B 2.8196 no .
F1 H31C 2.7209 no .
F2 H4 3.4703 no 2_755
F2 H9 2.4689 no 4_554
F2 H10 2.4771 no 4_554
F2 H13A 2.6090 no 2_755
F2 H14A 2.8556 no 2_755
F3 H5 3.3789 no 3_766
F3 H6 2.4604 no 3_766
F3 H13A 3.1463 no 2_755
F3 H18A 3.4085 no 3_766
F3 H22 2.7593 no 2_655
F3 H23 3.2807 no 2_655
F4 H5 3.1447 no 4_554
F4 H10 2.5832 no 4_554
F4 H28 3.1100 no .
F4 H29 3.1762 no .
F4 H31A 3.4739 no .
F4 H31C 2.9667 no .
F5 H17A 3.1137 no .
F5 H17C 2.7935 no .
F5 H18A 3.1322 no 3_766
F5 H22 3.0351 no 2_655
F5 H23 2.6148 no 2_655
F5 H28 2.7397 no .
F5 H29 2.6538 no .
F5 H31C 2.6883 no .
F6 H10 3.2887 no 4_554
F6 H23 2.6698 no 2_655
F6 H28 2.6714 no .
O1 H8 3.3687 no 3_756
O2 H3 2.6639 no 3_756
O2 H8 2.2411 no 3_756
O2 H21 2.2618 no 4_555
O2 H26 2.8581 no 4_555
O3 H8 3.0842 no 3_756
O3 H18C 3.2546 no 3_766
O3 H21 2.7356 no 4_555
O3 H26 2.5692 no 4_555
O4 H4 2.7570 no .
O4 H14A 3.5457 no .
O4 H14B 3.5360 no 3_755
O4 H14C 2.9776 no .
O4 H15C 3.1865 no 3_755
N1 H8 3.4475 no 3_756
N2 H9 3.4500 no 3_756
N3 H19B 3.3160 no 2_645
N6 H19A 3.5390 no 2_645
C3 H9 3.4485 no 3_756
C3 H19B 3.5539 no 2_645
C3 H26 3.5307 no 2_645
C4 H9 3.5853 no 3_756
C4 H19B 3.0808 no 2_645
C5 H13C 3.4286 no 4_455
C7 H8 3.2886 no 3_756
C8 H8 3.5623 no 3_756
C8 H26 2.9558 no 2_645
C8 H27 3.1881 no 2_645
C9 H3 3.5050 no 3_756
C9 H27 3.2119 no 2_645
C10 H3 3.3335 no 3_756
C11 H3 3.5851 no 3_756
C14 H14B 3.5089 no 3_755
C14 H14C 3.4029 no 3_755
C15 H18B 3.4223 no 2_645
C15 H18C 3.5853 no 2_645
C17 H17B 3.4491 no 3_766
C17 H18A 3.5102 no 3_766
C18 H15B 3.0393 no 2_655
C18 H17B 3.5041 no 3_766
C18 H31B 3.4531 no 3_766
C19 H15B 3.3321 no 2_655
C21 H3 3.3271 no 2_655
C21 H18C 3.5088 no 2_645
C22 H17C 3.0590 no 2_645
C23 H17C 3.2270 no 2_645
C23 H19A 3.3336 no 2_645
C23 H28 3.4098 no 2_645
C24 H19A 3.2469 no 2_645
C26 H3 3.5831 no 2_655
C26 H8 3.1964 no 2_655
C27 H24 3.3818 no 2_655
C28 H23 3.0285 no 2_655
C30 H8 2.6356 no 3_756
C30 H9 3.5471 no 3_756
C30 H21 2.9108 no 4_555
C30 H26 3.1168 no 4_555
C31 H18C 3.4271 no 3_766
C32 H4 3.3173 no .
C32 H31A 3.4955 no 2_745
C32 H31B 3.2182 no 2_745
C33 H4 2.9509 no .
C33 H5 2.9353 no 3_756
C33 H31A 3.1301 no 2_745
C33 H31B 3.1974 no 2_745
C34 H14B 3.4953 no 3_755
C34 H15C 3.4564 no 3_755
C34 H19B 3.4355 no 2_645
C35 H13C 3.4108 no 3_755
C35 H15C 3.5022 no 3_755
C35 H24 3.5661 no 2_645
C35 H28 3.4850 no 3_755
H3 O2 2.6639 no 3_756
H3 C9 3.5050 no 3_756
H3 C10 3.3335 no 3_756
H3 C11 3.5851 no 3_756
H3 C21 3.3271 no 2_645
H3 C26 3.5831 no 2_645
H3 H10 3.5475 no 3_756
H3 H21 2.7723 no 2_645
H3 H26 2.9817 no 2_645
H4 F2 3.4703 no 2_745
H4 O4 2.7570 no .
H4 C32 3.3173 no .
H4 C33 2.9509 no .
H4 H19B 3.1391 no 2_645
H5 F3 3.3789 no 3_766
H5 F4 3.1447 no 4_455
H5 C33 2.9353 no 3_756
H5 H13A 3.5552 no 4_455
H5 H13C 2.9699 no 4_455
H6 P1 3.4847 no 3_766
H6 F1 2.7397 no 3_766
H6 F3 2.4604 no 3_766
H6 H13A 3.4703 no 4_455
H6 H13C 3.3466 no 4_455
H6 H14A 3.3333 no 4_455
H6 H14B 3.1060 no 4_455
H6 H22 3.5613 no 4_555
H8 O1 3.3687 no 3_756
H8 O2 2.2411 no 3_756
H8 O3 3.0842 no 3_756
H8 N1 3.4475 no 3_756
H8 C7 3.2886 no 3_756
H8 C8 3.5623 no 3_756
H8 C26 3.1964 no 2_645
H8 C30 2.6356 no 3_756
H8 H21 3.3850 no 2_645
H8 H26 2.4129 no 2_645
H8 H27 3.3225 no 2_645
H9 F2 2.4689 no 4_455
H9 N2 3.4500 no 3_756
H9 C3 3.4485 no 3_756
H9 C4 3.5853 no 3_756
H9 C30 3.5471 no 3_756
H9 H13A 3.3109 no 3_756
H9 H27 3.3431 no 2_645
H9 H31A 3.3101 no 3_756
H10 P1 3.3189 no 4_455
H10 F2 2.4771 no 4_455
H10 F4 2.5832 no 4_455
H10 F6 3.2887 no 4_455
H10 H3 3.5475 no 3_756
H13A F1 3.5725 no 2_745
H13A F2 2.6090 no 2_745
H13A F3 3.1463 no 2_745
H13A H5 3.5552 no 4_554
H13A H6 3.4703 no 4_554
H13A H9 3.3109 no 3_756
H13C C5 3.4286 no 4_554
H13C C35 3.4108 no 3_755
H13C H5 2.9699 no 4_554
H13C H6 3.3466 no 4_554
H14A P1 3.5265 no 2_745
H14A F1 2.4730 no 2_745
H14A F2 2.8556 no 2_745
H14A O4 3.5457 no .
H14A H6 3.3333 no 4_554
H14A H18B 3.4934 no 4_554
H14B F1 3.5031 no 2_745
H14B O4 3.5360 no 3_755
H14B C14 3.5089 no 3_755
H14B C34 3.4953 no 3_755
H14B H6 3.1060 no 4_554
H14B H14B 3.3365 no 3_755
H14B H14C 2.7999 no 3_755
H14B H18B 3.1734 no 4_554
H14C O4 2.9776 no .
H14C C14 3.4029 no 3_755
H14C H14B 2.7999 no 3_755
H14C H14C 3.1094 no 3_755
H14C H18B 3.5830 no 2_645
H14C H19B 3.1315 no 2_645
H15A H18C 3.5753 no 2_645
H15B C18 3.0393 no 2_645
H15B C19 3.3321 no 2_645
H15B H18B 2.4657 no 2_645
H15B H18C 2.7981 no 2_645
H15B H19A 3.1300 no 2_645
H15B H19B 2.8054 no 2_645
H15B H31B 3.5377 no 4_454
H15C O4 3.1865 no 3_755
H15C C34 3.4564 no 3_755
H15C C35 3.5022 no 3_755
H15C H31B 3.4391 no 4_454
H17A F5 3.1137 no .
H17B C17 3.4491 no 3_766
H17B C18 3.5041 no 3_766
H17B H17B 2.8541 no 3_766
H17B H17C 3.2212 no 3_766
H17B H18A 2.9462 no 3_766
H17B H18C 3.2498 no 3_766
H17C F5 2.7935 no .
H17C C22 3.0590 no 2_655
H17C C23 3.2270 no 2_655
H17C H17B 3.2212 no 3_766
H17C H18A 3.2622 no 3_766
H17C H22 2.9215 no 2_655
H17C H23 3.2118 no 2_655
H18A F1 2.7358 no 3_766
H18A F3 3.4085 no 3_766
H18A F5 3.1322 no 3_766
H18A C17 3.5102 no 3_766
H18A H17B 2.9462 no 3_766
H18A H17C 3.2622 no 3_766
H18A H31B 3.3873 no 3_766
H18A H31C 3.1343 no 3_766
H18B F1 2.9022 no 3_766
H18B C15 3.4223 no 2_655
H18B H14A 3.4934 no 4_455
H18B H14B 3.1734 no 4_455
H18B H14C 3.5830 no 2_655
H18B H15B 2.4657 no 2_655
H18B H31B 3.2908 no 3_766
H18C O3 3.2546 no 3_766
H18C C15 3.5853 no 2_655
H18C C21 3.5088 no 2_655
H18C C31 3.4271 no 3_766
H18C H15A 3.5753 no 2_655
H18C H15B 2.7981 no 2_655
H18C H17B 3.2498 no 3_766
H18C H21 3.5557 no 2_655
H18C H31B 3.1101 no 3_766
H18C H31C 3.3588 no 3_766
H19A N6 3.5390 no 2_655
H19A C23 3.3336 no 2_655
H19A C24 3.2469 no 2_655
H19A H15B 3.1300 no 2_655
H19A H24 3.5039 no 2_655
H19B N3 3.3160 no 2_655
H19B C3 3.5539 no 2_655
H19B C4 3.0808 no 2_655
H19B C34 3.4355 no 2_655
H19B H4 3.1391 no 2_655
H19B H14C 3.1315 no 2_655
H19B H15B 2.8054 no 2_655
H21 O2 2.2618 no 4_454
H21 O3 2.7356 no 4_454
H21 C30 2.9108 no 4_454
H21 H3 2.7723 no 2_655
H21 H8 3.3850 no 2_655
H21 H18C 3.5557 no 2_645
H22 F3 2.7593 no 2_645
H22 F5 3.0351 no 2_645
H22 H6 3.5613 no 4_454
H22 H17C 2.9215 no 2_645
H23 P1 3.4469 no 2_645
H23 F3 3.2807 no 2_645
H23 F5 2.6148 no 2_645
H23 F6 2.6698 no 2_645
H23 C28 3.0285 no 2_645
H23 H17C 3.2118 no 2_645
H23 H28 2.5624 no 2_645
H24 C27 3.3818 no 2_645
H24 C35 3.5661 no 2_655
H24 H19A 3.5039 no 2_645
H24 H27 3.0660 no 2_645
H26 O2 2.8581 no 4_454
H26 O3 2.5692 no 4_454
H26 C3 3.5307 no 2_655
H26 C8 2.9559 no 2_655
H26 C30 3.1168 no 4_454
H26 H3 2.9817 no 2_655
H26 H8 2.4129 no 2_655
H27 C8 3.1881 no 2_655
H27 C9 3.2119 no 2_655
H27 H8 3.3225 no 2_655
H27 H9 3.3431 no 2_655
H27 H24 3.0660 no 2_655
H28 P1 3.4426 no .
H28 F4 3.1100 no .
H28 F5 2.7397 no .
H28 F6 2.6714 no .
H28 C23 3.4098 no 2_655
H28 C35 3.4850 no 3_755
H28 H23 2.5624 no 2_655
H29 F4 3.1762 no .
H29 F5 2.6538 no .
H31A F4 3.4739 no .
H31A C32 3.4955 no 2_755
H31A C33 3.1301 no 2_755
H31A H9 3.3101 no 3_756
H31B F1 2.8196 no .
H31B C18 3.4531 no 3_766
H31B C32 3.2182 no 2_755
H31B C33 3.1974 no 2_755
H31B H15B 3.5377 no 4_555
H31B H15C 3.4391 no 4_555
H31B H18A 3.3873 no 3_766
H31B H18B 3.2908 no 3_766
H31B H18C 3.1101 no 3_766
H31C P1 3.3564 no .
H31C F1 2.7209 no .
H31C F4 2.9667 no .
H31C F5 2.6883 no .
H31C H18A 3.1343 no 3_766
H31C H18C 3.3588 no 3_766

loop_
_geom_torsion_atom_site_label_1
_geom_torsion_atom_site_label_2
_geom_torsion_atom_site_label_3
_geom_torsion_atom_site_label_4
_geom_torsion
_geom_torsion_publ_flag
O1 Ru1 N1 C7 -89.7(3) no
O1 Ru1 N1 C11 94.8(3) no
N1 Ru1 O1 C30 -31.1(3) no
O1 Ru1 N7 C25 179.5(3) no
O1 Ru1 N7 C29 1.3(4) no
N7 Ru1 O1 C30 149.5(3) no
O1 Ru1 C1 N2 99.9(3) no
O1 Ru1 C1 N3 -77.8(6) no
C1 Ru1 O1 C30 -108.4(3) no
O1 Ru1 C2 N4 -103.0(3) no
O1 Ru1 C2 N5 68.9(6) no
C2 Ru1 O1 C30 46.5(3) no
N1 Ru1 N6 C20 179.4(3) no
N1 Ru1 N6 C24 -0.2(4) no
N6 Ru1 N1 C7 89.5(3) no
N6 Ru1 N1 C11 -86.0(3) no
N1 Ru1 C1 N2 2.5(3) no
N1 Ru1 C1 N3 -175.2(6) no
C1 Ru1 N1 C7 -2.8(3) no
C1 Ru1 N1 C11 -178.3(3) no
N1 Ru1 C2 N4 -5.9(3) no
N1 Ru1 C2 N5 166.0(7) no
C2 Ru1 N1 C7 -178.2(4) no
C2 Ru1 N1 C11 6.3(3) no
N6 Ru1 N7 C25 0.2(3) no
N6 Ru1 N7 C29 -178.1(4) no
N7 Ru1 N6 C20 -1.1(3) no
N7 Ru1 N6 C24 179.3(4) no
N6 Ru1 C1 N2 -90.1(3) no
N6 Ru1 C1 N3 92.2(6) no
C1 Ru1 N6 C20 -103.0(3) no
C1 Ru1 N6 C24 77.5(4) no
N6 Ru1 C2 N4 86.7(3) no
N6 Ru1 C2 N5 -101.3(6) no
C2 Ru1 N6 C20 101.6(3) no
C2 Ru1 N6 C24 -78.0(4) no
N7 Ru1 C1 N2 -169.6(3) no
N7 Ru1 C1 N3 12.7(6) no
C1 Ru1 N7 C25 90.8(3) no
C1 Ru1 N7 C29 -87.4(4) no
N7 Ru1 C2 N4 166.2(3) no
N7 Ru1 C2 N5 -21.9(7) no
C2 Ru1 N7 C25 -90.4(3) no
C2 Ru1 N7 C29 91.4(4) no
C1 Ru1 C2 N4 -16.5(7) no
C1 Ru1 C2 N5 155.5(5) no
C2 Ru1 C1 N2 13.1(6) no
C2 Ru1 C1 N3 -164.7(5) no
Ru1 O1 C30 O2 5.0(8) no
Ru1 O1 C30 O3 -176.1(3) no
C31 O3 C30 O1 0.8(9) no
C31 O3 C30 O2 179.8(6) no
C32 O4 C34 C35 -39(3) no
C34 O4 C32 C33 -146(2) no
Ru1 N1 C7 N2 2.3(5) no
Ru1 N1 C7 C8 -177.8(3) no
Ru1 N1 C11 N4 -4.9(5) no
Ru1 N1 C11 C10 175.2(3) no
C7 N1 C11 N4 179.5(4) no
C7 N1 C11 C10 -0.4(7) no
C11 N1 C7 N2 177.9(4) no
C11 N1 C7 C8 -2.2(7) no
C1 N2 C3 C4 -0.2(6) no
C3 N2 C1 Ru1 -178.9(4) no
C3 N2 C1 N3 -0.2(5) no
C1 N2 C7 N1 0.3(6) no
C1 N2 C7 C8 -179.6(4) no
C7 N2 C1 Ru1 -2.3(5) no
C7 N2 C1 N3 176.4(4) no
C3 N2 C7 N1 176.3(4) no
C3 N2 C7 C8 -3.6(8) no
C7 N2 C3 C4 -176.6(4) no
C1 N3 C4 C3 -0.7(6) no
C4 N3 C1 Ru1 178.3(5) no
C4 N3 C1 N2 0.5(5) no
C1 N3 C12 C13 60.0(6) no
C1 N3 C12 C14 179.2(4) no
C1 N3 C12 C15 -63.7(6) no
C12 N3 C1 Ru1 2.0(9) no
C12 N3 C1 N2 -175.8(4) no
C4 N3 C12 C13 -115.9(5) no
C4 N3 C12 C14 3.3(6) no
C4 N3 C12 C15 120.5(5) no
C12 N3 C4 C3 175.7(4) no
C2 N4 C5 C6 -0.4(7) no
C5 N4 C2 Ru1 175.7(4) no
C5 N4 C2 N5 0.3(6) no
C2 N4 C11 N1 -1.0(7) no
C2 N4 C11 C10 178.9(4) no
C11 N4 C2 Ru1 5.7(6) no
C11 N4 C2 N5 -169.7(4) no
C5 N4 C11 N1 -169.3(5) no
C5 N4 C11 C10 10.6(9) no
C11 N4 C5 C6 168.8(5) no
C2 N5 C6 C5 -0.2(7) no
C6 N5 C2 Ru1 -172.2(6) no
C6 N5 C2 N4 -0.0(6) no
C2 N5 C16 C17 -56.8(6) no
C2 N5 C16 C18 -175.8(4) no
C2 N5 C16 C19 64.8(6) no
C16 N5 C2 Ru1 4.3(10) no
C16 N5 C2 N4 176.5(4) no
C6 N5 C16 C17 119.3(5) no
C6 N5 C16 C18 0.3(7) no
C6 N5 C16 C19 -119.1(5) no
C16 N5 C6 C5 -176.9(4) no
Ru1 N6 C20 C21 179.2(3) no
Ru1 N6 C20 C25 1.8(6) no
Ru1 N6 C24 C23 179.8(3) no
C20 N6 C24 C23 0.2(8) no
C24 N6 C20 C21 -1.2(7) no
C24 N6 C20 C25 -178.6(4) no
Ru1 N7 C25 C20 0.7(5) no
Ru1 N7 C25 C26 -178.3(3) no
Ru1 N7 C29 C28 177.6(3) no
C25 N7 C29 C28 -0.6(7) no
C29 N7 C25 C20 179.1(4) no
C29 N7 C25 C26 0.1(7) no
N2 C3 C4 N3 0.5(6) no
N4 C5 C6 N5 0.4(7) no
N1 C7 C8 C9 2.8(7) no
N2 C7 C8 C9 -177.4(4) no
C7 C8 C9 C10 -0.7(8) no
C8 C9 C10 C11 -1.7(8) no
C9 C10 C11 N1 2.4(8) no
C9 C10 C11 N4 -177.5(5) no
N6 C20 C21 C22 1.7(8) no
N6 C20 C25 N7 -1.6(7) no
N6 C20 C25 C26 177.4(4) no
C21 C20 C25 N7 -179.0(5) no
C21 C20 C25 C26 -0.0(8) no
C25 C20 C21 C22 178.9(5) no
C20 C21 C22 C23 -1.2(8) no
C21 C22 C23 C24 0.2(9) no
C22 C23 C24 N6 0.2(9) no
N7 C25 C26 C27 0.8(8) no
C20 C25 C26 C27 -178.1(5) no
C25 C26 C27 C28 -1.1(8) no
C26 C27 C28 C29 0.7(9) no
C27 C28 C29 N7 0.2(9) no
